data_4065346
loop_
_publ_author_name
'Wooles, Ashley J.'
'Gregson, Matthew'
'Robinson, Sarah'
'Cooper, Oliver J.'
'Mills, David P.'
'Lewis, William'
'Blake, Alexander J.'
'Liddle, Stephen T.'

_publ_section_title
;
 Group 1 Bis(iminophosphorano)methanides, Part 2:N-Aryl Derivatives of the
 Sterically Demanding Methanes H2C(PPh2NR)2(R = 2,4,6-trimethylphenyl or
 2,6-diisopropylphenyl)
;
_journal_issue 20
_journal_name_full Organometallics
_journal_page_first 5326
_journal_paper_doi 10.1021/om200729x
_journal_volume 30
_journal_year 2011
_chemical_formula_moiety 'C57 H71 K N2 O2 P2'
_chemical_formula_sum 'C57 H71 K N2 O2 P2'
_chemical_formula_weight 917.20
_chemical_name_systematic
; 
 ? 
;
_space_group_IT_number 14
_symmetry_cell_setting monoclinic
_symmetry_space_group_name_Hall '-P 2ybc'
_symmetry_space_group_name_H-M 'P 1 21/c 1'
_atom_sites_solution_hydrogens 'geom, Me from difmap'
_atom_sites_solution_primary direct
_atom_sites_solution_secondary difmap
_audit_creation_method 'enCIFer editing of SHELXL97 CIF output'
_cell_angle_alpha 90.00
_cell_angle_beta 93.309(2)
_cell_angle_gamma 90.00
_cell_formula_units_Z 4
_cell_length_a 10.4895(14)
_cell_length_b 12.6503(16)
_cell_length_c 40.112(5)
_cell_measurement_reflns_used 2821
_cell_measurement_temperature 90(2)
_cell_measurement_theta_max 26.7105
_cell_measurement_theta_min 2.2185
_cell_volume 5313.8(12)
_computing_cell_refinement 'Bruker SAINT version 6.36a (Bruker, 2000)'
_computing_data_collection 'Bruker SMART version 5.625 (Bruker, 2001)'
_computing_data_reduction 'Bruker SAINT; Bruker SHELXTL (Bruker, 2001)'
_computing_molecular_graphics 'Bruker SHELXTL'
_computing_publication_material 'enCIFer(Allen et al.,2004);PLATON(Spek,2003)'
_computing_structure_refinement 'SHELXL-97 (Sheldrick, 1997)'
_computing_structure_solution 'Bruker SHELXTL'
_diffrn_ambient_temperature 90(2)
_diffrn_measured_fraction_theta_full 0.997
_diffrn_measured_fraction_theta_max 0.997
_diffrn_measurement_device_type 'Bruker SMART APEX CCD diffractometer'
_diffrn_measurement_method '\w rotation with narrow frames'
_diffrn_radiation_monochromator graphite
_diffrn_radiation_source 'normal-focus sealed tube'
_diffrn_radiation_type MoK\a
_diffrn_radiation_wavelength 0.71073
_diffrn_reflns_av_R_equivalents 0.0816
_diffrn_reflns_av_sigmaI/netI 0.1027
_diffrn_reflns_limit_h_max 12
_diffrn_reflns_limit_h_min -12
_diffrn_reflns_limit_k_max 15
_diffrn_reflns_limit_k_min -13
_diffrn_reflns_limit_l_max 47
_diffrn_reflns_limit_l_min -40
_diffrn_reflns_number 27053
_diffrn_reflns_theta_full 25.00
_diffrn_reflns_theta_max 25.00
_diffrn_reflns_theta_min 1.90
_diffrn_standards_decay_% 0
_diffrn_standards_number 0
_exptl_absorpt_coefficient_mu 0.201
_exptl_absorpt_correction_T_max 0.75
_exptl_absorpt_correction_T_min 0.62
_exptl_absorpt_correction_type multi-scan
_exptl_absorpt_process_details '(SADABS; Bruker, 2001)'
_exptl_crystal_colour COLOURLESS
_exptl_crystal_density_diffrn 1.146
_exptl_crystal_density_method 'not measured'
_exptl_crystal_description NEEDLE
_exptl_crystal_F_000 1968
_exptl_crystal_size_max 0.10
_exptl_crystal_size_mid 0.09
_exptl_crystal_size_min 0.03
_refine_diff_density_max 1.042
_refine_diff_density_min -0.895
_refine_diff_density_rms 0.096
_refine_ls_extinction_method none
_refine_ls_goodness_of_fit_ref 1.019
_refine_ls_hydrogen_treatment constr
_refine_ls_matrix_type full
_refine_ls_number_parameters 630
_refine_ls_number_reflns 9338
_refine_ls_number_restraints 939
_refine_ls_restrained_S_all 1.024
_refine_ls_R_factor_all 0.1518
_refine_ls_R_factor_gt 0.0942
_refine_ls_shift/su_max 0.000
_refine_ls_shift/su_mean 0.000
_refine_ls_structure_factor_coef Fsqd
_refine_ls_weighting_details 'calc w=1/[\s^2^(Fo^2^)+(0.1333P)^2^+15.2590P] where P=(Fo^2^+2Fc^2^)/3'
_refine_ls_weighting_scheme calc
_refine_ls_wR_factor_gt 0.2401
_refine_ls_wR_factor_ref 0.2742
_reflns_number_gt 5678
_reflns_number_total 9338
_reflns_threshold_expression I>2\s(I)
_cod_data_source_file om200729x_si_001.cif
_cod_data_source_block 5
_cod_depositor_comments
;
The following automatic conversions were performed:

'_symmetry_cell_setting' value 'MONOCLINIC' changed to 'monoclinic'
according to /home/saulius/struct/CIF-dictionaries/cif_core.dic
dictionary named 'cif_core.dic' version 2.4.1 from
2010-06-29.

'_refine_ls_hydrogen_treatment' value 'CONSTR' changed
to 'constr' according to
/home/saulius/struct/CIF-dictionaries/cif_core.dic dictionary named
'cif_core.dic' version 2.4.1 from 2010-06-29.

Automatic conversion script
Id: cif_fix_values 1715 2011-07-08 13:25:40Z adriana 
;
_cod_original_sg_symbol_H-M P2(1)/c
_cod_database_code 4065346

loop_
_symmetry_equiv_pos_as_xyz
'x, y, z'
'-x, y+1/2, -z+1/2'
'-x, -y, -z'
'x, -y-1/2, z-1/2'

loop_
_atom_site_label
_atom_site_type_symbol
_atom_site_fract_x
_atom_site_fract_y
_atom_site_fract_z
_atom_site_U_iso_or_equiv
_atom_site_adp_type
_atom_site_occupancy
_atom_site_symmetry_multiplicity
_atom_site_calc_flag
_atom_site_refinement_flags
_atom_site_disorder_assembly
_atom_site_disorder_group
K1 K 0.77563(17) 0.62490(13) 0.08556(4) 0.0533(5) Uani 1 1 d U A .
P1 P 0.69562(13) 0.32641(10) 0.13756(3) 0.0179(3) Uani 1 1 d U . .
C1 C 0.6678(5) 0.4562(4) 0.14714(13) 0.0216(11) Uani 1 1 d U A .
H1A H 0.5741 0.4671 0.1492 0.026 Uiso 1 1 calc R . .
C2 C 0.7915(5) 0.2637(4) 0.17098(13) 0.0196(11) Uani 1 1 d U A .
C3 C 0.7439(5) 0.2535(4) 0.20273(13) 0.0220(11) Uani 1 1 d U . .
H3A H 0.6604 0.2783 0.2064 0.026 Uiso 1 1 calc R A .
C4 C 0.8161(6) 0.2082(4) 0.22868(14) 0.0288(12) Uani 1 1 d U A .
H4A H 0.7822 0.2007 0.2500 0.035 Uiso 1 1 calc R . .
C5 C 0.9385(6) 0.1736(4) 0.22344(15) 0.0309(13) Uani 1 1 d U . .
H5A H 0.9897 0.1442 0.2414 0.037 Uiso 1 1 calc R A .
C6 C 0.9866(6) 0.1816(4) 0.19242(15) 0.0289(12) Uani 1 1 d U A .
H6A H 1.0707 0.1576 0.1891 0.035 Uiso 1 1 calc R . .
C7 C 0.9128(5) 0.2248(4) 0.16588(14) 0.0245(12) Uani 1 1 d U . .
H7A H 0.9452 0.2277 0.1443 0.029 Uiso 1 1 calc R A .
C8 C 0.5431(5) 0.2549(4) 0.13891(13) 0.0199(11) Uani 1 1 d U A .
C9 C 0.5372(5) 0.1513(4) 0.12663(14) 0.0273(12) Uani 1 1 d U . .
H9A H 0.6122 0.1192 0.1190 0.033 Uiso 1 1 calc R A .
C10 C 0.4244(6) 0.0950(5) 0.12539(16) 0.0332(13) Uani 1 1 d U A .
H10A H 0.4222 0.0248 0.1169 0.040 Uiso 1 1 calc R . .
C11 C 0.3148(6) 0.1402(4) 0.13642(14) 0.0288(12) Uani 1 1 d U . .
H11A H 0.2373 0.1012 0.1356 0.035 Uiso 1 1 calc R A .
C12 C 0.3180(5) 0.2414(4) 0.14861(14) 0.0254(12) Uani 1 1 d U A .
H12A H 0.2423 0.2728 0.1560 0.031 Uiso 1 1 calc R . .
C13 C 0.4309(5) 0.2979(4) 0.15015(13) 0.0219(11) Uani 1 1 d U . .
H13A H 0.4322 0.3675 0.1591 0.026 Uiso 1 1 calc R A .
N1 N 0.7600(4) 0.2996(4) 0.10369(11) 0.0260(10) Uani 1 1 d U A .
C14 C 0.7670(5) 0.3629(5) 0.07576(13) 0.0283(11) Uani 1 1 d U A .
C15 C 0.6603(5) 0.4084(5) 0.05756(14) 0.0304(11) Uani 1 1 d U A .
C16 C 0.6805(6) 0.4707(5) 0.02923(15) 0.0371(12) Uani 1 1 d U A .
H16A H 0.6049 0.4915 0.0143 0.044 Uiso 1 1 calc R . .
C17 C 0.8000(6) 0.4904(6) 0.01887(16) 0.0479(14) Uani 1 1 d U A .
H17A H 0.8109 0.5270 -0.0029 0.058 Uiso 1 1 calc R . .
C18 C 0.9046(6) 0.4431(7) 0.03601(17) 0.0553(15) Uani 1 1 d U A .
H18A H 0.9920 0.4554 0.0281 0.066 Uiso 1 1 calc R . .
C19 C 0.8906(6) 0.3804(7) 0.06384(16) 0.0492(14) Uani 1 1 d U A .
C20 C 0.5256(5) 0.3904(5) 0.06645(15) 0.0371(14) Uani 1 1 d DU . .
H20A H 0.5287 0.3598 0.0895 0.044 Uiso 1 1 calc R A .
C21 C 0.4625(7) 0.3084(6) 0.04280(18) 0.0509(17) Uani 1 1 d DU A .
H21A H 0.5146 0.2440 0.0431 0.076 Uiso 1 1 calc R . .
H21B H 0.4553 0.3370 0.0201 0.076 Uiso 1 1 calc R . .
H21C H 0.3772 0.2916 0.0500 0.076 Uiso 1 1 calc R . .
C22 C 0.4455(6) 0.4919(5) 0.06700(17) 0.0415(16) Uani 1 1 d DU A .
H22A H 0.4888 0.5437 0.0819 0.062 Uiso 1 1 calc R . .
H22B H 0.3614 0.4756 0.0751 0.062 Uiso 1 1 calc R . .
H22C H 0.4352 0.5211 0.0444 0.062 Uiso 1 1 calc R . .
C23 C 1.0023(6) 0.3248(6) 0.08161(18) 0.0649(19) Uani 1 1 d DU . .
H23A H 0.9917 0.3317 0.1061 0.078 Uiso 1 1 calc R A .
C24 C 1.0029(8) 0.2053(6) 0.0734(2) 0.082(2) Uani 1 1 d DU A .
H24A H 0.9188 0.1752 0.0770 0.124 Uiso 1 1 calc R . .
H24B H 1.0678 0.1697 0.0880 0.124 Uiso 1 1 calc R . .
H24C H 1.0227 0.1953 0.0500 0.124 Uiso 1 1 calc R . .
C25 C 1.1316(6) 0.3749(9) 0.0745(2) 0.096(3) Uani 1 1 d DU A .
H25A H 1.1303 0.4502 0.0801 0.145 Uiso 1 1 calc R . .
H25B H 1.1469 0.3667 0.0507 0.145 Uiso 1 1 calc R . .
H25C H 1.1998 0.3396 0.0880 0.145 Uiso 1 1 calc R . .
P2 P 0.75112(12) 0.54838(10) 0.17088(3) 0.0179(3) Uani 1 1 d U . .
C26 C 0.9118(5) 0.4997(4) 0.18207(14) 0.0221(11) Uani 1 1 d U A .
C27 C 0.9510(5) 0.4671(4) 0.21440(14) 0.0244(11) Uani 1 1 d U . .
H27A H 0.8906 0.4612 0.2310 0.029 Uiso 1 1 calc R A .
C28 C 1.0804(5) 0.4430(4) 0.22213(16) 0.0306(13) Uani 1 1 d U A .
H28A H 1.1066 0.4199 0.2440 0.037 Uiso 1 1 calc R . .
C29 C 1.1686(6) 0.4523(5) 0.19863(18) 0.0374(14) Uani 1 1 d U . .
H29A H 1.2561 0.4382 0.2043 0.045 Uiso 1 1 calc R A .
C30 C 1.1297(6) 0.4826(5) 0.16637(19) 0.0425(15) Uani 1 1 d U A .
H30A H 1.1906 0.4874 0.1498 0.051 Uiso 1 1 calc R . .
C31 C 1.0030(5) 0.5058(5) 0.15819(17) 0.0341(14) Uani 1 1 d U . .
H31A H 0.9777 0.5263 0.1360 0.041 Uiso 1 1 calc R A .
C32 C 0.6847(5) 0.5694(4) 0.21149(13) 0.0182(10) Uani 1 1 d U A .
C33 C 0.7289(5) 0.6512(4) 0.23250(13) 0.0207(11) Uani 1 1 d U . .
H33A H 0.7960 0.6955 0.2259 0.025 Uiso 1 1 calc R A .
C34 C 0.6761(5) 0.6686(4) 0.26277(14) 0.0245(11) Uani 1 1 d U A .
H34A H 0.7072 0.7247 0.2768 0.029 Uiso 1 1 calc R . .
C35 C 0.5782(5) 0.6048(5) 0.27290(14) 0.0297(13) Uani 1 1 d U . .
H35A H 0.5421 0.6169 0.2937 0.036 Uiso 1 1 calc R A .
C36 C 0.5332(5) 0.5229(5) 0.25228(14) 0.0282(12) Uani 1 1 d U A .
H36A H 0.4666 0.4782 0.2590 0.034 Uiso 1 1 calc R . .
C37 C 0.5857(5) 0.5071(4) 0.22206(14) 0.0230(11) Uani 1 1 d U . .
H37A H 0.5533 0.4518 0.2080 0.028 Uiso 1 1 calc R A .
N2 N 0.7585(4) 0.6564(3) 0.15091(12) 0.0241(9) Uani 1 1 d U A .
C38 C 0.7340(5) 0.7600(4) 0.16146(14) 0.0223(11) Uani 1 1 d U . .
C39 C 0.6087(5) 0.7957(4) 0.16613(13) 0.0183(10) Uani 1 1 d U A .
C40 C 0.5879(5) 0.9008(4) 0.17506(14) 0.0251(12) Uani 1 1 d U . .
H40A H 0.5033 0.9241 0.1782 0.030 Uiso 1 1 calc R A .
C41 C 0.6875(5) 0.9711(4) 0.17944(15) 0.0295(13) Uani 1 1 d U A .
H41A H 0.6724 1.0418 0.1862 0.035 Uiso 1 1 calc R . .
C42 C 0.8101(5) 0.9376(4) 0.17380(15) 0.0293(13) Uani 1 1 d U . .
H42A H 0.8786 0.9867 0.1761 0.035 Uiso 1 1 calc R A .
C43 C 0.8352(5) 0.8342(4) 0.16490(15) 0.0272(12) Uani 1 1 d U A .
C44 C 0.4943(5) 0.7232(4) 0.16100(13) 0.0251(12) Uani 1 1 d DU . .
H44A H 0.5273 0.6493 0.1594 0.030 Uiso 1 1 calc R A .
C45 C 0.4062(5) 0.7267(5) 0.19018(16) 0.0339(14) Uani 1 1 d DU A .
H45A H 0.4559 0.7113 0.2111 0.051 Uiso 1 1 calc R . .
H45B H 0.3386 0.6737 0.1866 0.051 Uiso 1 1 calc R . .
H45C H 0.3679 0.7971 0.1915 0.051 Uiso 1 1 calc R . .
C46 C 0.4197(6) 0.7485(5) 0.12799(15) 0.0364(14) Uani 1 1 d DU A .
H46A H 0.4778 0.7470 0.1097 0.055 Uiso 1 1 calc R . .
H46B H 0.3812 0.8189 0.1293 0.055 Uiso 1 1 calc R . .
H46C H 0.3523 0.6957 0.1238 0.055 Uiso 1 1 calc R . .
C47 C 0.9704(5) 0.8007(5) 0.15865(18) 0.0439(15) Uani 1 1 d DU . .
H47A H 0.9628 0.7353 0.1447 0.053 Uiso 1 1 calc R A .
C48 C 1.0440(8) 0.8816(7) 0.1384(2) 0.076(2) Uani 1 1 d DU A .
H48A H 0.9905 0.9040 0.1188 0.115 Uiso 1 1 calc R . .
H48B H 1.1224 0.8491 0.1311 0.115 Uiso 1 1 calc R . .
H48C H 1.0658 0.9432 0.1524 0.115 Uiso 1 1 calc R . .
C49 C 1.0440(7) 0.7698(7) 0.1904(2) 0.066(2) Uani 1 1 d DU A .
H49A H 0.9930 0.7207 0.2030 0.099 Uiso 1 1 calc R . .
H49B H 1.0630 0.8331 0.2039 0.099 Uiso 1 1 calc R . .
H49C H 1.1241 0.7356 0.1850 0.099 Uiso 1 1 calc R . .
O1 O 0.9957(7) 0.7106(7) 0.05986(19) 0.1170(17) Uani 0.50 1 d PDU A 1
C50 C 0.9932(11) 0.7719(11) 0.0298(3) 0.130(2) Uani 0.50 1 d PDU A 1
H50A H 0.9611 0.8440 0.0339 0.156 Uiso 0.50 1 calc PR A 1
H50B H 0.9365 0.7384 0.0122 0.156 Uiso 0.50 1 calc PR A 1
C51 C 1.1313(15) 0.777(3) 0.0185(5) 0.130(3) Uani 0.50 1 d PDU A 1
H51A H 1.1465 0.8369 0.0034 0.156 Uiso 0.50 1 calc PR A 1
H51B H 1.1604 0.7097 0.0088 0.156 Uiso 0.50 1 calc PR A 1
C52 C 1.185(3) 0.7953(17) 0.0549(5) 0.130(3) Uani 0.50 1 d PDU A 1
H52A H 1.1474 0.8579 0.0654 0.156 Uiso 0.50 1 calc PR A 1
H52B H 1.2791 0.7981 0.0570 0.156 Uiso 0.50 1 calc PR A 1
C53 C 1.1293(9) 0.6890(11) 0.0669(3) 0.127(2) Uani 0.50 1 d PDU A 1
H53A H 1.1588 0.6281 0.0539 0.153 Uiso 0.50 1 calc PR A 1
H53B H 1.1497 0.6769 0.0910 0.153 Uiso 0.50 1 calc PR A 1
O1A O 0.9957(7) 0.7106(7) 0.05986(19) 0.1170(17) Uani 0.50 1 d PDU A 2
C50A C 0.9932(11) 0.7719(11) 0.0298(3) 0.130(2) Uani 0.50 1 d PDU A 2
H50C H 0.9163 0.8174 0.0280 0.156 Uiso 0.50 1 calc PR A 2
H50D H 0.9924 0.7251 0.0100 0.156 Uiso 0.50 1 calc PR A 2
C51A C 1.1161(18) 0.8406(19) 0.0320(8) 0.132(3) Uani 0.50 1 d PDU A 2
H51C H 1.1129 0.8969 0.0490 0.158 Uiso 0.50 1 calc PR A 2
H51D H 1.1351 0.8716 0.0102 0.158 Uiso 0.50 1 calc PR A 2
C52A C 1.211(2) 0.750(2) 0.0429(7) 0.131(3) Uani 0.50 1 d PDU A 2
H52C H 1.2330 0.7059 0.0237 0.157 Uiso 0.50 1 calc PR A 2
H52D H 1.2898 0.7780 0.0543 0.157 Uiso 0.50 1 calc PR A 2
C53A C 1.1293(9) 0.6890(11) 0.0669(3) 0.127(2) Uani 0.50 1 d PDU A 2
H53C H 1.1450 0.6123 0.0647 0.153 Uiso 0.50 1 calc PR A 2
H53D H 1.1540 0.7098 0.0902 0.153 Uiso 0.50 1 calc PR A 2
O2 O 0.6894(7) 0.8145(4) 0.06365(13) 0.0798(14) Uani 0.50 1 d PDU A 1
C54 C 0.671(2) 0.8538(11) 0.0294(2) 0.092(3) Uani 0.50 1 d PDU A 1
H54A H 0.6265 0.8023 0.0143 0.111 Uiso 0.50 1 calc PR A 1
H54B H 0.7529 0.8753 0.0201 0.111 Uiso 0.50 1 calc PR A 1
C55 C 0.5829(18) 0.9539(14) 0.0375(4) 0.100(3) Uani 0.50 1 d PDU A 1
H55A H 0.5519 0.9953 0.0177 0.120 Uiso 0.50 1 calc PR A 1
H55B H 0.5137 0.9387 0.0525 0.120 Uiso 0.50 1 calc PR A 1
C56 C 0.7103(18) 0.9952(13) 0.0553(4) 0.092(3) Uani 0.50 1 d PDU A 1
H56A H 0.7853 0.9874 0.0416 0.110 Uiso 0.50 1 calc PR A 1
H56B H 0.7041 1.0685 0.0637 0.110 Uiso 0.50 1 calc PR A 1
C57 C 0.7044(11) 0.9115(5) 0.08268(18) 0.0820(18) Uani 0.50 1 d PDU A 1
H57A H 0.7839 0.9106 0.0972 0.098 Uiso 0.50 1 calc PR A 1
H57B H 0.6308 0.9235 0.0966 0.098 Uiso 0.50 1 calc PR A 1
O2A O 0.6894(7) 0.8145(4) 0.06365(13) 0.0798(14) Uani 0.50 1 d PDU A 2
C54A C 0.6001(17) 0.8489(10) 0.0367(4) 0.094(3) Uani 0.50 1 d PDU A 2
H54C H 0.5170 0.8723 0.0446 0.113 Uiso 0.50 1 calc PR A 2
H54D H 0.5868 0.7954 0.0188 0.113 Uiso 0.50 1 calc PR A 2
C55A C 0.689(2) 0.9457(14) 0.0262(4) 0.096(3) Uani 0.50 1 d PDU A 2
H55C H 0.7797 0.9263 0.0246 0.115 Uiso 0.50 1 calc PR A 2
H55D H 0.6559 0.9834 0.0059 0.115 Uiso 0.50 1 calc PR A 2
C56A C 0.660(2) 1.0034(8) 0.0593(3) 0.092(3) Uani 0.50 1 d PDU A 2
H56C H 0.7126 1.0679 0.0631 0.111 Uiso 0.50 1 calc PR A 2
H56D H 0.5687 1.0203 0.0607 0.111 Uiso 0.50 1 calc PR A 2
C57A C 0.7044(11) 0.9115(5) 0.08268(18) 0.0820(18) Uani 0.50 1 d PDU A 2
H57C H 0.7948 0.9212 0.0905 0.098 Uiso 0.50 1 calc PR A 2
H57D H 0.6518 0.9091 0.1024 0.098 Uiso 0.50 1 calc PR A 2

loop_
_atom_site_aniso_label
_atom_site_aniso_U_11
_atom_site_aniso_U_22
_atom_site_aniso_U_33
_atom_site_aniso_U_23
_atom_site_aniso_U_13
_atom_site_aniso_U_12
K1 0.0732(12) 0.0513(10) 0.0344(9) 0.0031(7) -0.0060(8) -0.0005(8)
P1 0.0226(7) 0.0146(7) 0.0163(7) -0.0005(6) 0.0011(5) 0.0020(5)
C1 0.021(3) 0.022(3) 0.021(2) -0.002(2) -0.001(2) 0.003(2)
C2 0.025(2) 0.009(2) 0.025(2) -0.004(2) -0.004(2) -0.0045(19)
C3 0.027(3) 0.013(2) 0.025(3) 0.003(2) -0.003(2) -0.009(2)
C4 0.037(3) 0.024(3) 0.024(3) 0.006(2) -0.006(2) -0.014(2)
C5 0.038(3) 0.021(3) 0.031(3) 0.010(2) -0.017(2) -0.010(2)
C6 0.034(3) 0.012(3) 0.038(3) 0.006(2) -0.011(2) -0.001(2)
C7 0.032(3) 0.011(3) 0.030(3) 0.001(2) -0.005(2) -0.001(2)
C8 0.027(2) 0.017(2) 0.016(3) 0.001(2) -0.004(2) 0.001(2)
C9 0.030(3) 0.020(3) 0.032(3) -0.001(2) -0.001(2) 0.003(2)
C10 0.037(3) 0.020(3) 0.042(3) -0.007(3) -0.007(3) -0.007(2)
C11 0.031(3) 0.024(3) 0.030(3) 0.006(2) -0.004(2) -0.006(2)
C12 0.026(3) 0.026(3) 0.024(3) 0.005(2) 0.000(2) 0.000(2)
C13 0.028(3) 0.021(3) 0.017(3) 0.002(2) 0.002(2) -0.002(2)
N1 0.027(2) 0.030(2) 0.021(2) -0.0006(19) 0.0010(18) 0.0085(19)
C14 0.024(2) 0.049(3) 0.012(2) -0.002(2) 0.0012(19) 0.013(2)
C15 0.025(2) 0.045(3) 0.021(2) 0.004(2) 0.001(2) 0.010(2)
C16 0.029(3) 0.062(3) 0.021(3) 0.008(2) 0.004(2) 0.015(2)
C17 0.030(3) 0.089(4) 0.026(3) 0.019(2) 0.007(2) 0.008(3)
C18 0.026(3) 0.107(4) 0.034(3) 0.023(3) 0.011(2) 0.015(3)
C19 0.029(3) 0.091(3) 0.028(3) 0.015(3) 0.008(2) 0.021(3)
C20 0.029(3) 0.054(3) 0.027(3) 0.008(3) -0.003(2) 0.002(2)
C21 0.043(4) 0.060(4) 0.049(4) -0.002(3) -0.005(3) -0.005(3)
C22 0.027(3) 0.061(4) 0.037(3) 0.000(3) 0.004(3) 0.008(3)
C23 0.032(3) 0.127(5) 0.036(3) 0.033(4) 0.010(3) 0.028(3)
C24 0.068(5) 0.132(6) 0.047(4) 0.009(5) 0.008(4) 0.064(4)
C25 0.034(4) 0.190(8) 0.065(5) 0.060(6) 0.007(4) 0.018(5)
P2 0.0178(7) 0.0127(7) 0.0236(7) -0.0005(6) 0.0059(5) 0.0005(5)
C26 0.019(2) 0.011(2) 0.037(3) -0.002(2) 0.007(2) -0.0003(19)
C27 0.021(2) 0.017(3) 0.035(3) -0.010(2) 0.002(2) -0.001(2)
C28 0.027(3) 0.021(3) 0.042(3) -0.013(3) -0.009(2) 0.005(2)
C29 0.020(3) 0.023(3) 0.069(4) -0.007(3) 0.002(3) 0.003(2)
C30 0.028(3) 0.030(3) 0.072(4) 0.009(3) 0.016(3) 0.003(3)
C31 0.026(3) 0.026(3) 0.052(3) 0.012(3) 0.016(2) 0.011(2)
C32 0.017(2) 0.017(3) 0.021(2) 0.000(2) -0.0003(19) 0.0036(19)
C33 0.019(2) 0.015(3) 0.028(3) 0.000(2) 0.000(2) 0.001(2)
C34 0.025(3) 0.021(3) 0.027(3) -0.005(2) -0.003(2) 0.000(2)
C35 0.029(3) 0.036(3) 0.025(3) -0.005(2) 0.004(2) 0.000(2)
C36 0.026(3) 0.030(3) 0.029(3) -0.002(2) 0.005(2) -0.010(2)
C37 0.022(3) 0.022(3) 0.025(3) -0.001(2) 0.001(2) -0.005(2)
N2 0.022(2) 0.012(2) 0.039(2) 0.0031(17) 0.0081(19) 0.0012(17)
C38 0.023(2) 0.011(2) 0.033(3) 0.001(2) -0.001(2) -0.0028(19)
C39 0.019(2) 0.014(2) 0.022(3) -0.001(2) 0.0015(19) 0.0002(19)
C40 0.027(3) 0.020(3) 0.029(3) -0.001(2) 0.005(2) 0.007(2)
C41 0.036(3) 0.017(3) 0.035(3) -0.006(2) 0.002(2) 0.001(2)
C42 0.029(3) 0.016(3) 0.042(3) 0.000(2) -0.002(2) -0.008(2)
C43 0.020(2) 0.018(2) 0.043(3) 0.002(2) 0.001(2) -0.002(2)
C44 0.017(2) 0.019(3) 0.039(3) -0.002(2) 0.002(2) 0.001(2)
C45 0.020(3) 0.026(3) 0.057(4) 0.001(3) 0.012(3) 0.000(2)
C46 0.026(3) 0.033(3) 0.049(4) -0.005(3) -0.007(3) -0.005(3)
C47 0.023(3) 0.033(3) 0.076(4) 0.004(3) 0.003(3) -0.004(2)
C48 0.048(4) 0.090(6) 0.094(6) 0.027(5) 0.029(4) 0.005(4)
C49 0.037(4) 0.081(5) 0.079(5) 0.006(4) 0.004(4) 0.008(4)
O1 0.109(3) 0.155(4) 0.089(3) 0.008(3) 0.028(3) -0.055(3)
C50 0.124(4) 0.172(5) 0.095(4) 0.016(4) 0.027(4) -0.044(4)
C51 0.121(6) 0.176(6) 0.095(6) 0.009(5) 0.024(5) -0.038(6)
C52 0.115(5) 0.178(6) 0.098(6) 0.005(6) 0.023(5) -0.042(5)
C53 0.110(4) 0.170(5) 0.103(4) 0.002(4) 0.018(4) -0.046(4)
O1A 0.109(3) 0.155(4) 0.089(3) 0.008(3) 0.028(3) -0.055(3)
C50A 0.124(4) 0.172(5) 0.095(4) 0.016(4) 0.027(4) -0.044(4)
C51A 0.124(6) 0.177(6) 0.096(6) 0.011(5) 0.022(5) -0.042(5)
C52A 0.117(5) 0.178(6) 0.100(6) 0.000(6) 0.020(5) -0.040(5)
C53A 0.110(4) 0.170(5) 0.103(4) 0.002(4) 0.018(4) -0.046(4)
O2 0.136(4) 0.055(2) 0.047(2) 0.011(2) -0.006(3) -0.003(3)
C54 0.149(6) 0.069(5) 0.058(4) 0.009(4) 0.000(5) -0.003(5)
C55 0.150(6) 0.076(5) 0.072(5) 0.010(5) 0.000(5) 0.009(5)
C56 0.150(6) 0.062(4) 0.064(5) 0.002(4) 0.012(5) 0.005(5)
C57 0.139(4) 0.055(3) 0.052(3) 0.003(3) 0.005(3) 0.002(3)
O2A 0.136(4) 0.055(2) 0.047(2) 0.011(2) -0.006(3) -0.003(3)
C54A 0.146(6) 0.071(5) 0.063(5) 0.012(4) -0.007(5) -0.001(5)
C55A 0.153(6) 0.072(5) 0.062(5) 0.011(4) 0.008(5) 0.008(5)
C56A 0.150(6) 0.065(4) 0.063(5) 0.004(4) 0.014(5) 0.010(5)
C57A 0.139(4) 0.055(3) 0.052(3) 0.003(3) 0.005(3) 0.002(3)

loop_
_atom_type_symbol
_atom_type_description
_atom_type_scat_dispersion_real
_atom_type_scat_dispersion_imag
_atom_type_scat_source
C C 0.0033 0.0016 'International Tables Vol C Tables 4.2.6.8 and 6.1.1.4'
H H 0.0000 0.0000 'International Tables Vol C Tables 4.2.6.8 and 6.1.1.4'
N N 0.0061 0.0033 'International Tables Vol C Tables 4.2.6.8 and 6.1.1.4'
P P 0.1023 0.0942 'International Tables Vol C Tables 4.2.6.8 and 6.1.1.4'
K K 0.2009 0.2494 'International Tables Vol C Tables 4.2.6.8 and 6.1.1.4'
O O 0.0106 0.0060 'International Tables Vol C Tables 4.2.6.8 and 6.1.1.4'

loop_
_geom_angle_atom_site_label_1
_geom_angle_atom_site_label_2
_geom_angle_atom_site_label_3
_geom_angle
N2 K1 O2 98.46(16)
N2 K1 O1 114.0(2)
O2 K1 O1 78.7(2)
N2 K1 C16 140.51(16)
O2 K1 C16 103.55(17)
O1 K1 C16 102.3(2)
N2 K1 C15 115.54(15)
O2 K1 C15 122.63(17)
O1 K1 C15 120.6(2)
C16 K1 C15 25.89(15)
N2 K1 C17 156.35(17)
O2 K1 C17 104.06(18)
O1 K1 C17 77.9(2)
C16 K1 C17 25.01(16)
C15 K1 C17 44.83(16)
N2 K1 C14 105.15(14)
O2 K1 C14 147.09(17)
O1 K1 C14 111.0(2)
C16 K1 C14 44.38(15)
C15 K1 C14 25.07(14)
C17 K1 C14 51.32(16)
N2 K1 C18 137.14(16)
O2 K1 C18 123.60(18)
O1 K1 C18 71.3(2)
C16 K1 C18 42.78(16)
C15 K1 C18 50.25(16)
C17 K1 C18 24.33(16)
C14 K1 C18 42.50(16)
N2 K1 C19 115.25(15)
O2 K1 C19 146.29(17)
O1 K1 C19 86.9(2)
C16 K1 C19 49.87(16)
C15 K1 C19 42.99(15)
C17 K1 C19 42.65(17)
C14 K1 C19 24.16(14)
C18 K1 C19 23.37(16)
N2 K1 C1 49.85(13)
O2 K1 C1 131.09(17)
O1 K1 C1 143.4(2)
C16 K1 C1 91.54(15)
C15 K1 C1 65.89(14)
C17 K1 C1 108.11(16)
C14 K1 C1 58.00(12)
C18 K1 C1 99.02(16)
C19 K1 C1 76.32(14)
N1 P1 C1 118.9(3)
N1 P1 C2 107.1(2)
C1 P1 C2 110.3(2)
N1 P1 C8 109.5(2)
C1 P1 C8 107.7(2)
C2 P1 C8 102.1(2)
P2 C1 P1 133.5(3)
P2 C1 K1 78.56(19)
P1 C1 K1 111.1(2)
P2 C1 H1A 109.4
P1 C1 H1A 109.4
K1 C1 H1A 109.4
C7 C2 C3 118.6(5)
C7 C2 P1 121.3(4)
C3 C2 P1 120.1(4)
C4 C3 C2 121.1(5)
C4 C3 H3A 119.4
C2 C3 H3A 119.4
C3 C4 C5 119.4(5)
C3 C4 H4A 120.3
C5 C4 H4A 120.3
C6 C5 C4 120.5(5)
C6 C5 H5A 119.8
C4 C5 H5A 119.8
C5 C6 C7 120.3(6)
C5 C6 H6A 119.9
C7 C6 H6A 119.9
C2 C7 C6 120.0(5)
C2 C7 H7A 120.0
C6 C7 H7A 120.0
C13 C8 C9 117.3(5)
C13 C8 P1 124.6(4)
C9 C8 P1 118.1(4)
C10 C9 C8 121.1(5)
C10 C9 H9A 119.5
C8 C9 H9A 119.5
C9 C10 C11 120.2(5)
C9 C10 H10A 119.9
C11 C10 H10A 119.9
C12 C11 C10 119.9(5)
C12 C11 H11A 120.0
C10 C11 H11A 120.0
C11 C12 C13 120.1(5)
C11 C12 H12A 119.9
C13 C12 H12A 119.9
C12 C13 C8 121.4(5)
C12 C13 H13A 119.3
C8 C13 H13A 119.3
C14 N1 P1 127.9(4)
N1 C14 C15 125.0(5)
N1 C14 C19 117.0(5)
C15 C14 C19 118.0(5)
N1 C14 K1 118.8(4)
C15 C14 K1 71.0(4)
C19 C14 K1 82.3(4)
C16 C15 C14 119.4(5)
C16 C15 C20 117.8(5)
C14 C15 C20 122.8(5)
C16 C15 K1 74.4(4)
C14 C15 K1 84.0(4)
C20 C15 K1 113.2(4)
C17 C16 C15 122.0(6)
C17 C16 K1 81.1(4)
C15 C16 K1 79.7(4)
C17 C16 H16A 118.6
C15 C16 H16A 118.6
K1 C16 H16A 118.6
C16 C17 C18 118.8(6)
C16 C17 K1 73.9(4)
C18 C17 K1 85.1(4)
C16 C17 H17A 120.2
C18 C17 H17A 120.2
K1 C17 H17A 120.2
C19 C18 C17 121.8(6)
C19 C18 K1 81.4(4)
C17 C18 K1 70.6(4)
C19 C18 H18A 119.1
C17 C18 H18A 119.1
K1 C18 H18A 119.1
C18 C19 C14 120.0(6)
C18 C19 C23 122.2(6)
C14 C19 C23 117.8(6)
C18 C19 K1 75.2(5)
C14 C19 K1 73.5(4)
C23 C19 K1 124.8(5)
C15 C20 C21 109.7(5)
C15 C20 C22 113.7(5)
C21 C20 C22 111.0(5)
C15 C20 H20A 107.4
C21 C20 H20A 107.4
C22 C20 H20A 107.4
C20 C21 H21A 109.5
C20 C21 H21B 109.5
H21A C21 H21B 109.5
C20 C21 H21C 109.5
H21A C21 H21C 109.5
H21B C21 H21C 109.5
C20 C22 H22A 109.5
C20 C22 H22B 109.5
H22A C22 H22B 109.5
C20 C22 H22C 109.5
H22A C22 H22C 109.5
H22B C22 H22C 109.5
C19 C23 C25 112.9(6)
C19 C23 C24 111.6(6)
C25 C23 C24 110.4(7)
C19 C23 H23A 107.2
C25 C23 H23A 107.2
C24 C23 H23A 107.2
C23 C24 H24A 109.5
C23 C24 H24B 109.5
H24A C24 H24B 109.5
C23 C24 H24C 109.5
H24A C24 H24C 109.5
H24B C24 H24C 109.5
C23 C25 H25A 109.5
C23 C25 H25B 109.5
H25A C25 H25B 109.5
C23 C25 H25C 109.5
H25A C25 H25C 109.5
H25B C25 H25C 109.5
N2 P2 C1 110.1(3)
N2 P2 C26 110.1(2)
C1 P2 C26 109.9(2)
N2 P2 C32 110.9(2)
C1 P2 C32 112.7(2)
C26 P2 C32 102.9(2)
N2 P2 K1 43.70(17)
C1 P2 K1 73.46(18)
C26 P2 K1 102.12(18)
C32 P2 K1 149.86(17)
C31 C26 C27 118.5(5)
C31 C26 P2 118.2(4)
C27 C26 P2 123.0(4)
C26 C27 C28 119.7(5)
C26 C27 H27A 120.1
C28 C27 H27A 120.1
C29 C28 C27 120.8(6)
C29 C28 H28A 119.6
C27 C28 H28A 119.6
C28 C29 C30 119.6(6)
C28 C29 H29A 120.2
C30 C29 H29A 120.2
C31 C30 C29 120.4(6)
C31 C30 H30A 119.8
C29 C30 H30A 119.8
C30 C31 C26 120.9(6)
C30 C31 H31A 119.6
C26 C31 H31A 119.6
C37 C32 C33 117.6(5)
C37 C32 P2 121.3(4)
C33 C32 P2 121.0(4)
C34 C33 C32 120.9(5)
C34 C33 H33A 119.6
C32 C33 H33A 119.6
C33 C34 C35 120.4(5)
C33 C34 H34A 119.8
C35 C34 H34A 119.8
C34 C35 C36 119.4(5)
C34 C35 H35A 120.3
C36 C35 H35A 120.3
C37 C36 C35 119.6(5)
C37 C36 H36A 120.2
C35 C36 H36A 120.2
C36 C37 C32 122.1(5)
C36 C37 H37A 119.0
C32 C37 H37A 119.0
C38 N2 P2 129.5(4)
C38 N2 K1 117.3(3)
P2 N2 K1 112.0(2)
N2 C38 C39 121.7(5)
N2 C38 C43 119.8(5)
C39 C38 C43 118.3(5)
N2 C38 K1 42.0(3)
C39 C38 K1 115.5(3)
C43 C38 K1 105.9(4)
C40 C39 C38 119.9(5)
C40 C39 C44 118.4(5)
C38 C39 C44 121.7(4)
C41 C40 C39 121.3(5)
C41 C40 H40A 119.4
C39 C40 H40A 119.4
C40 C41 C42 119.1(5)
C40 C41 H41A 120.4
C42 C41 H41A 120.4
C41 C42 C43 121.6(5)
C41 C42 H42A 119.2
C43 C42 H42A 119.2
C42 C43 C38 119.8(5)
C42 C43 C47 120.1(5)
C38 C43 C47 120.1(5)
C39 C44 C46 110.6(4)
C39 C44 C45 112.8(4)
C46 C44 C45 110.7(5)
C39 C44 H44A 107.5
C46 C44 H44A 107.5
C45 C44 H44A 107.5
C44 C45 H45A 109.5
C44 C45 H45B 109.5
H45A C45 H45B 109.5
C44 C45 H45C 109.5
H45A C45 H45C 109.5
H45B C45 H45C 109.5
C44 C46 H46A 109.5
C44 C46 H46B 109.5
H46A C46 H46B 109.5
C44 C46 H46C 109.5
H46A C46 H46C 109.5
H46B C46 H46C 109.5
C49 C47 C43 111.9(6)
C49 C47 C48 111.7(6)
C43 C47 C48 113.8(5)
C49 C47 H47A 106.3
C43 C47 H47A 106.3
C48 C47 H47A 106.3
C47 C48 H48A 109.5
C47 C48 H48B 109.5
H48A C48 H48B 109.5
C47 C48 H48C 109.5
H48A C48 H48C 109.5
H48B C48 H48C 109.5
C47 C49 H49A 109.5
C47 C49 H49B 109.5
H49A C49 H49B 109.5
C47 C49 H49C 109.5
H49A C49 H49C 109.5
H49B C49 H49C 109.5
C50 O1 C53 103.8(8)
C50 O1 K1 123.0(6)
C53 O1 K1 131.9(6)
O1 C50 C51 107.2(13)
O1 C50 H50A 110.3
C51 C50 H50A 110.3
O1 C50 H50B 110.3
C51 C50 H50B 110.3
H50A C50 H50B 108.5
C50 C51 C52 91.5(16)
C50 C51 H51A 113.4
C52 C51 H51A 113.4
C50 C51 H51B 113.4
C52 C51 H51B 113.4
H51A C51 H51B 110.7
C51 C52 C53 92.4(16)
C51 C52 H52A 113.2
C53 C52 H52A 113.2
C51 C52 H52B 113.2
C53 C52 H52B 113.2
H52A C52 H52B 110.6
O1 C53 C52 98.7(14)
O1 C53 H53A 112.0
C52 C53 H53A 112.0
O1 C53 H53B 112.0
C52 C53 H53B 112.0
H53A C53 H53B 109.7
C52A C51A H51C 112.4
C52A C51A H51D 112.4
H51C C51A H51D 110.0
C51A C52A H52C 111.7
C51A C52A H52D 111.7
H52C C52A H52D 109.5
C57 O2 C54 102.2(7)
C57 O2 K1 123.9(4)
C54 O2 K1 129.2(6)
O2 C54 C55 97.1(9)
O2 C54 H54A 112.3
C55 C54 H54A 112.3
O2 C54 H54B 112.3
C55 C54 H54B 112.3
H54A C54 H54B 109.9
C56 C55 C54 82.4(12)
C56 C55 H55A 114.9
C54 C55 H55A 114.9
C56 C55 H55B 114.9
C54 C55 H55B 114.9
H55A C55 H55B 112.0
C57 C56 C55 91.6(6)
C57 C56 H56A 113.4
C55 C56 H56A 113.4
C57 C56 H56B 113.4
C55 C56 H56B 113.4
H56A C56 H56B 110.7
O2 C57 C56 102.5(9)
O2 C57 H57A 111.3
C56 C57 H57A 111.3
O2 C57 H57B 111.3
C56 C57 H57B 111.3
H57A C57 H57B 109.2
C55A C54A H54C 113.0
C55A C54A H54D 113.0
H54C C54A H54D 110.4
C56A C55A C54A 89.5(7)
C56A C55A H55C 113.7
C54A C55A H55C 113.7
C56A C55A H55D 113.7
C54A C55A H55D 113.7
H55C C55A H55D 111.0
C55A C56A H56C 112.6
C55A C56A H56D 112.6
H56C C56A H56D 110.1

loop_
_geom_bond_atom_site_label_1
_geom_bond_atom_site_label_2
_geom_bond_distance
K1 N2 2.668(5)
K1 O2 2.693(6)
K1 O1 2.801(7)
K1 C16 3.106(7)
K1 C15 3.173(7)
K1 C17 3.193(7)
K1 C14 3.338(7)
K1 C18 3.373(8)
K1 C19 3.450(8)
K1 C1 3.501(6)
P1 N1 1.589(4)
P1 C1 1.715(5)
P1 C2 1.811(5)
P1 C8 1.841(5)
C1 P2 1.713(5)
C1 H1A 1.0000
C2 C7 1.390(7)
C2 C3 1.400(7)
C3 C4 1.376(8)
C3 H3A 0.9500
C4 C5 1.384(8)
C4 H4A 0.9500
C5 C6 1.373(8)
C5 H5A 0.9500
C6 C7 1.392(8)
C6 H6A 0.9500
C7 H7A 0.9500
C8 C13 1.395(7)
C8 C9 1.401(7)
C9 C10 1.380(8)
C9 H9A 0.9500
C10 C11 1.380(8)
C10 H10A 0.9500
C11 C12 1.371(8)
C11 H11A 0.9500
C12 C13 1.382(7)
C12 H12A 0.9500
C13 H13A 0.9500
N1 C14 1.383(7)
C14 C15 1.422(8)
C14 C19 1.425(8)
C15 C16 1.408(8)
C15 C20 1.494(8)
C16 C17 1.366(8)
C16 H16A 1.0000
C17 C18 1.395(9)
C17 H17A 1.0000
C18 C19 1.384(10)
C18 H18A 1.0000
C19 C23 1.509(9)
C20 C21 1.530(7)
C20 C22 1.535(7)
C20 H20A 1.0000
C21 H21A 0.9800
C21 H21B 0.9800
C21 H21C 0.9800
C22 H22A 0.9800
C22 H22B 0.9800
C22 H22C 0.9800
C23 C25 1.539(5)
C23 C24 1.548(5)
C23 H23A 1.0000
C24 H24A 0.9800
C24 H24B 0.9800
C24 H24C 0.9800
C25 H25A 0.9800
C25 H25B 0.9800
C25 H25C 0.9800
P2 N2 1.589(4)
P2 C26 1.826(5)
P2 C32 1.828(5)
C26 C31 1.394(7)
C26 C27 1.400(8)
C27 C28 1.408(8)
C27 H27A 0.9500
C28 C29 1.363(9)
C28 H28A 0.9500
C29 C30 1.388(10)
C29 H29A 0.9500
C30 C31 1.382(9)
C30 H30A 0.9500
C31 H31A 0.9500
C32 C37 1.390(7)
C32 C33 1.397(7)
C33 C34 1.381(7)
C33 H33A 0.9500
C34 C35 1.386(8)
C34 H34A 0.9500
C35 C36 1.392(8)
C35 H35A 0.9500
C36 C37 1.375(8)
C36 H36A 0.9500
C37 H37A 0.9500
N2 C38 1.406(7)
C38 C39 1.412(7)
C38 C43 1.418(7)
C39 C40 1.398(7)
C39 C44 1.514(7)
C40 C41 1.376(8)
C40 H40A 0.9500
C41 C42 1.385(8)
C41 H41A 0.9500
C42 C43 1.385(8)
C42 H42A 0.9500
C43 C47 1.514(8)
C44 C46 1.533(7)
C44 C45 1.533(6)
C44 H44A 1.0000
C45 H45A 0.9800
C45 H45B 0.9800
C45 H45C 0.9800
C46 H46A 0.9800
C46 H46B 0.9800
C46 H46C 0.9800
C47 C49 1.503(7)
C47 C48 1.541(7)
C47 H47A 1.0000
C48 H48A 0.9800
C48 H48B 0.9800
C48 H48C 0.9800
C49 H49A 0.9800
C49 H49B 0.9800
C49 H49C 0.9800
O1 C50 1.434(7)
O1 C53 1.439(7)
C50 C51 1.543(10)
C50 H50A 0.9900
C50 H50B 0.9900
C51 C52 1.548(10)
C51 H51A 0.9900
C51 H51B 0.9900
C52 C53 1.553(10)
C52 H52A 0.9900
C52 H52B 0.9900
C53 H53A 0.9900
C53 H53B 0.9900
C51A C52A 1.561(10)
C51A H51C 0.9900
C51A H51D 0.9900
C52A H52C 0.9900
C52A H52D 0.9900
O2 C57 1.449(6)
O2 C54 1.464(9)
C54 C55 1.614(10)
C54 H54A 0.9900
C54 H54B 0.9900
C55 C56 1.569(10)
C55 H55A 0.9900
C55 H55B 0.9900
C56 C57 1.530(10)
C56 H56A 0.9900
C56 H56B 0.9900
C57 H57A 0.9900
C57 H57B 0.9900
C54A C55A 1.608(10)
C54A H54C 0.9900
C54A H54D 0.9900
C55A C56A 1.559(10)
C55A H55C 0.9900
C55A H55D 0.9900
C56A H56C 0.9900
C56A H56D 0.9900
